data_7060310
loop_
_publ_author_name
'Alexander, Orbett T.'
'Duvenhage, Mart M.'
'Kroon, Robin E.'
'Brink, Alice'
'Visser, Hendrik G.'

_publ_section_title
;
 Comparison of a dimeric and a monomeric indium-quinolinato complex:
 synthesis, structure and photoluminescence
;
_journal_issue 4
_journal_name_full 'New Journal of Chemistry'
_journal_page_first 2132
_journal_page_last 2140
_journal_paper_doi 10.1039/D0NJ03865B
_journal_volume 45
_journal_year 2021
_chemical_formula_moiety 'C36 H24 Cl2 In2 N4 O4, C7 H8'
_chemical_formula_sum 'C43 H32 Cl2 In2 N4 O4'
_chemical_formula_weight 969.26
_space_group_crystal_system monoclinic
_space_group_IT_number 15
_space_group_name_Hall '-C 2yc'
_space_group_name_H-M_alt 'C 1 2/c 1'
_atom_sites_solution_hydrogens geom
_atom_sites_solution_primary dual
_audit_creation_date 2020-03-06
_audit_creation_method
;
Olex2 1.3
(compiled Nov 21 2019 18:26:39 for OlexSys, GUI svn.r6003)
;
_audit_update_record
;
2020-11-27 deposited with the CCDC.	2020-12-17 downloaded from the CCDC.
;
_cell_angle_alpha 90
_cell_angle_beta 95.464(5)
_cell_angle_gamma 90
_cell_formula_units_Z 4
_cell_length_a 22.159(3)
_cell_length_b 10.5890(16)
_cell_length_c 16.176(2)
_cell_measurement_reflns_used 9862
_cell_measurement_temperature 293(2)
_cell_measurement_theta_max 28.27
_cell_measurement_theta_min 3.85
_cell_volume 3778.3(9)
_computing_cell_refinement 'SAINT v8.34A (Bruker, 2013)'
_computing_data_collection 'BRUKER APEX II'
_computing_data_reduction 'SAINT v8.34A (Bruker, 2013)'
_computing_molecular_graphics 'Olex2 1.3 (Dolomanov et al., 2009)'
_computing_publication_material 'Olex2 1.3 (Dolomanov et al., 2009)'
_computing_structure_refinement 'SHELXL 2017/1 (Sheldrick, 2015)'
_computing_structure_solution 'SHELXT 2014/5 (Sheldrick, 2014)'
_diffrn_ambient_temperature 293(2)
_diffrn_measured_fraction_theta_full 0.994
_diffrn_measured_fraction_theta_max 0.995
_diffrn_measurement_device_type 'Bruker APEX-II CCD'
_diffrn_measurement_method '\f and \w scans'
_diffrn_radiation_type MoK\a
_diffrn_radiation_wavelength 0.71073
_diffrn_reflns_av_R_equivalents 0.0333
_diffrn_reflns_av_unetI/netI 0.0196
_diffrn_reflns_Laue_measured_fraction_full 0.994
_diffrn_reflns_Laue_measured_fraction_max 0.995
_diffrn_reflns_limit_h_max 29
_diffrn_reflns_limit_h_min -29
_diffrn_reflns_limit_k_max 13
_diffrn_reflns_limit_k_min -11
_diffrn_reflns_limit_l_max 19
_diffrn_reflns_limit_l_min -21
_diffrn_reflns_number 36652
_diffrn_reflns_point_group_measured_fraction_full 0.994
_diffrn_reflns_point_group_measured_fraction_max 0.995
_diffrn_reflns_theta_full 26.000
_diffrn_reflns_theta_max 28.000
_diffrn_reflns_theta_min 4.403
_diffrn_source_current 30.0
_diffrn_source_power 1.5
_diffrn_source_voltage 50.0
_diffrn_standards_number 0
_exptl_absorpt_coefficient_mu 1.412
_exptl_absorpt_correction_T_max 0.863
_exptl_absorpt_correction_T_min 0.640
_exptl_absorpt_correction_type multi-scan
_exptl_absorpt_process_details
;
SADABS (Bruker, 2004)
;
_exptl_crystal_colour yellow
_exptl_crystal_colour_primary yellow
_exptl_crystal_density_diffrn 1.704
_exptl_crystal_description cuboid
_exptl_crystal_F_000 1928
_exptl_crystal_size_max 0.323
_exptl_crystal_size_mid 0.285
_exptl_crystal_size_min 0.104
_refine_diff_density_max 0.682
_refine_diff_density_min -0.578
_refine_diff_density_rms 0.070
_refine_ls_extinction_method none
_refine_ls_goodness_of_fit_ref 1.063
_refine_ls_hydrogen_treatment constr
_refine_ls_matrix_type full
_refine_ls_number_parameters 251
_refine_ls_number_reflns 4536
_refine_ls_number_restraints 30
_refine_ls_restrained_S_all 1.059
_refine_ls_R_factor_all 0.0266
_refine_ls_R_factor_gt 0.0210
_refine_ls_shift/su_max 0.002
_refine_ls_shift/su_mean 0.000
_refine_ls_structure_factor_coef Fsqd
_refine_ls_weighting_details 'w=1/[\s^2^(Fo^2^)+(0.0193P)^2^+6.3441P] where P=(Fo^2^+2Fc^2^)/3'
_refine_ls_weighting_scheme calc
_refine_ls_wR_factor_gt 0.0473
_refine_ls_wR_factor_ref 0.0498
_reflns_Friedel_coverage 0.000
_reflns_number_gt 4009
_reflns_number_total 4536
_reflns_threshold_expression 'I > 2\s(I)'
_cod_data_source_file d0nj03865b2.cif
_cod_data_source_block 16ooa2_0m
_cod_depositor_comments 'Adding full bibliography for 7060310.cif.'
_cod_original_cell_volume 3778.3(10)
_cod_database_code 7060310
_shelx_space_group_comment
;
The symmetry employed for this shelxl refinement is uniquely defined
by the following loop, which should always be used as a source of
symmetry information in preference to the above space-group names.
They are only intended as comments.
;
_olex2_refinement_description
;
1. Fixed Uiso
 At 1.2 times of:
  All C(H) groups
 At 1.5 times of:
  All C(H,H,H) groups
2. Rigid body (RIGU) restrains
 In1, O1, C8, C9, N1
 with sigma for 1-2 distances of 0.004 and sigma for 1-3 distances of 0.004
3. Others
 Fixed Sof: H1TA(0.5) H1TB(0.5) H1TC(0.5)
4.a Aromatic/amide H refined with riding coordinates:
 C1(H1), C2(H2), C3(H3), C5(H5), C6(H6), C7(H7), C11(H11), C12(H12), C13(H13),
 C15(H15), C16(H16), C17(H17), C3T(H3T), C4T(H4T), C5T(H5T)
4.b Idealised Me refined as rotating group:
 C1T(H1TA,H1TB,H1TC)
;
_olex2_submission_special_instructions 'No special instructions were received'

loop_
_space_group_symop_operation_xyz
'x, y, z'
'-x, y, -z+1/2'
'x+1/2, y+1/2, z'
'-x+1/2, y+1/2, -z+1/2'
'-x, -y, -z'
'x, -y, z-1/2'
'-x+1/2, -y+1/2, -z'
'x+1/2, -y+1/2, z-1/2'

loop_
_atom_site_label
_atom_site_type_symbol
_atom_site_fract_x
_atom_site_fract_y
_atom_site_fract_z
_atom_site_U_iso_or_equiv
_atom_site_adp_type
_atom_site_occupancy
_atom_site_site_symmetry_order
_atom_site_calc_flag
_atom_site_refinement_flags_posn
_atom_site_refinement_flags_adp
_atom_site_refinement_flags_occupancy
_atom_site_disorder_assembly
_atom_site_disorder_group
In1 In 0.80574(2) 0.66670(2) 0.56562(2) 0.01461(5) Uani 1 1 d . . . . .
Cl1 Cl 0.82038(2) 0.81912(4) 0.67653(3) 0.02377(10) Uani 1 1 d . . . . .
O1 O 0.81285(6) 0.50905(13) 0.64604(7) 0.0214(3) Uani 1 1 d . . . . .
O2 O 0.70814(6) 0.70073(12) 0.53965(8) 0.0170(3) Uani 1 1 d . . . . .
N1 N 0.80573(7) 0.50161(15) 0.47767(9) 0.0181(3) Uani 1 1 d . . . . .
N2 N 0.60117(7) 0.80072(15) 0.47816(9) 0.0193(3) Uani 1 1 d . . . . .
C1 C 0.80264(8) 0.50056(19) 0.39618(11) 0.0213(4) Uani 1 1 d . . . . .
H1 H 0.795915 0.576291 0.367670 0.026 Uiso 1 1 calc R U . . .
C2 C 0.80908(9) 0.3897(2) 0.35061(12) 0.0245(4) Uani 1 1 d . . . . .
H2 H 0.806377 0.391812 0.292895 0.029 Uiso 1 1 calc R U . . .
C3 C 0.81942(9) 0.2782(2) 0.39255(12) 0.0245(4) Uani 1 1 d . . . . .
H3 H 0.824053 0.204028 0.362990 0.029 Uiso 1 1 calc R U . . .
C4 C 0.82313(8) 0.27462(18) 0.47995(12) 0.0211(4) Uani 1 1 d . . . . .
C5 C 0.83274(9) 0.16400(19) 0.52880(13) 0.0257(4) Uani 1 1 d . . . . .
H5 H 0.837604 0.086308 0.503453 0.031 Uiso 1 1 calc R U . . .
C6 C 0.83481(9) 0.17216(19) 0.61329(13) 0.0269(4) Uani 1 1 d . . . . .
H6 H 0.840586 0.098922 0.644777 0.032 Uiso 1 1 calc R U . . .
C7 C 0.82844(9) 0.28841(19) 0.65423(12) 0.0237(4) Uani 1 1 d . . . . .
H7 H 0.830495 0.289733 0.711920 0.028 Uiso 1 1 calc R U . . .
C8 C 0.81917(8) 0.40108(19) 0.61064(11) 0.0202(4) Uani 1 1 d . . . . .
C9 C 0.81628(8) 0.39158(18) 0.52121(11) 0.0180(4) Uani 1 1 d . . . . .
C11 C 0.54961(9) 0.8545(2) 0.44860(12) 0.0257(4) Uani 1 1 d . . . . .
H11 H 0.550065 0.911781 0.405103 0.031 Uiso 1 1 calc R U . . .
C12 C 0.49430(10) 0.8280(2) 0.48064(14) 0.0318(5) Uani 1 1 d . . . . .
H12 H 0.458737 0.866700 0.458401 0.038 Uiso 1 1 calc R U . . .
C13 C 0.49340(10) 0.7449(2) 0.54458(13) 0.0322(5) Uani 1 1 d . . . . .
H13 H 0.456933 0.726184 0.565938 0.039 Uiso 1 1 calc R U . . .
C14 C 0.54777(9) 0.6867(2) 0.57893(12) 0.0242(4) Uani 1 1 d . . . . .
C15 C 0.55094(10) 0.6010(2) 0.64613(13) 0.0302(5) Uani 1 1 d . . . . .
H15 H 0.515795 0.577056 0.669182 0.036 Uiso 1 1 calc R U . . .
C16 C 0.60579(10) 0.5534(2) 0.67720(12) 0.0266(4) Uani 1 1 d . . . . .
H16 H 0.607451 0.497842 0.721898 0.032 Uiso 1 1 calc R U . . .
C17 C 0.65995(9) 0.58628(18) 0.64324(11) 0.0200(4) Uani 1 1 d . . . . .
H17 H 0.696707 0.553408 0.666192 0.024 Uiso 1 1 calc R U . . .
C18 C 0.65866(8) 0.66698(17) 0.57616(11) 0.0166(3) Uani 1 1 d . . . . .
C19 C 0.60152(9) 0.71869(18) 0.54355(11) 0.0184(4) Uani 1 1 d . . . . .
C1T C 0.500000 0.6940(4) 0.250000 0.0591(11) Uani 1 2 d S T P . .
H1TA H 0.507178 0.663739 0.195846 0.089 Uiso 0.5 1 calc R U P A -1
H1TB H 0.461424 0.663739 0.264036 0.089 Uiso 0.5 1 calc R U P A -1
H1TC H 0.531397 0.663739 0.290118 0.089 Uiso 0.5 1 calc R U P A -1
C2T C 0.500000 0.8361(3) 0.250000 0.0293(6) Uani 1 2 d S T P . .
C3T C 0.55052(10) 0.9026(2) 0.23070(13) 0.0331(5) Uani 1 1 d . . . . .
H3T H 0.584900 0.859026 0.217997 0.040 Uiso 1 1 calc R U . . .
C4T C 0.55042(12) 1.0318(3) 0.23012(15) 0.0432(6) Uani 1 1 d . . . . .
H4T H 0.584445 1.075541 0.216279 0.052 Uiso 1 1 calc R U . . .
C5T C 0.500000 1.0975(4) 0.250000 0.0513(10) Uani 1 2 d S T P . .
H5T H 0.500000 1.185290 0.249999 0.062 Uiso 1 2 calc R U P . .

loop_
_atom_site_aniso_label
_atom_site_aniso_U_11
_atom_site_aniso_U_22
_atom_site_aniso_U_33
_atom_site_aniso_U_23
_atom_site_aniso_U_13
_atom_site_aniso_U_12
In1 0.01761(7) 0.01391(7) 0.01209(7) 0.00167(5) 0.00024(4) -0.00001(5)
Cl1 0.0323(3) 0.0192(2) 0.0184(2) -0.00328(17) -0.00471(18) 0.00127(19)
O1 0.0262(7) 0.0261(7) 0.0117(6) 0.0021(5) 0.0011(5) 0.0024(6)
O2 0.0166(6) 0.0187(6) 0.0157(6) 0.0043(5) 0.0013(5) -0.0002(5)
N1 0.0190(8) 0.0170(8) 0.0188(7) -0.0008(6) 0.0041(6) -0.0009(6)
N2 0.0208(8) 0.0207(8) 0.0162(7) 0.0020(6) 0.0005(6) -0.0001(6)
C1 0.0220(9) 0.0229(10) 0.0188(9) 0.0018(7) 0.0015(7) -0.0003(8)
C2 0.0233(10) 0.0311(11) 0.0190(9) -0.0043(8) 0.0023(7) 0.0006(8)
C3 0.0241(10) 0.0229(10) 0.0268(10) -0.0079(8) 0.0039(8) 0.0017(8)
C4 0.0169(9) 0.0200(10) 0.0264(10) -0.0027(8) 0.0019(7) -0.0005(7)
C5 0.0238(10) 0.0175(10) 0.0356(11) -0.0044(8) 0.0018(8) 0.0005(8)
C6 0.0265(10) 0.0184(10) 0.0350(11) 0.0071(8) -0.0016(8) -0.0015(8)
C7 0.0277(11) 0.0210(10) 0.0220(10) 0.0037(8) 0.0002(8) -0.0013(8)
C8 0.0157(9) 0.0248(10) 0.0197(9) 0.0057(7) -0.0010(7) -0.0032(7)
C9 0.0160(9) 0.0182(9) 0.0196(9) 0.0006(7) 0.0007(7) -0.0012(7)
C11 0.0238(10) 0.0313(11) 0.0218(10) 0.0059(8) 0.0006(8) 0.0028(8)
C12 0.0202(10) 0.0440(13) 0.0309(11) 0.0072(10) 0.0004(8) 0.0057(10)
C13 0.0191(10) 0.0455(14) 0.0329(12) 0.0067(10) 0.0072(9) -0.0002(9)
C14 0.0212(10) 0.0286(11) 0.0233(10) 0.0029(8) 0.0040(8) -0.0008(8)
C15 0.0267(11) 0.0362(13) 0.0289(11) 0.0101(9) 0.0094(8) -0.0047(9)
C16 0.0320(11) 0.0278(11) 0.0208(9) 0.0089(8) 0.0061(8) -0.0023(9)
C17 0.0237(10) 0.0191(9) 0.0168(9) 0.0022(7) 0.0003(7) 0.0008(8)
C18 0.0197(9) 0.0147(8) 0.0155(8) -0.0027(7) 0.0018(7) -0.0025(7)
C19 0.0224(9) 0.0178(9) 0.0148(8) -0.0003(7) 0.0015(7) -0.0012(7)
C1T 0.059(3) 0.035(2) 0.083(3) 0.000 0.000(2) 0.000
C2T 0.0243(15) 0.0325(17) 0.0299(15) 0.000 -0.0039(12) 0.000
C3T 0.0232(11) 0.0474(15) 0.0282(11) -0.0026(10) -0.0006(9) -0.0001(10)
C4T 0.0440(15) 0.0484(16) 0.0371(13) 0.0035(11) 0.0024(11) -0.0192(12)
C5T 0.078(3) 0.0284(19) 0.047(2) 0.000 0.001(2) 0.000

loop_
_atom_type_symbol
_atom_type_description
_atom_type_scat_dispersion_real
_atom_type_scat_dispersion_imag
_atom_type_scat_source
C C 0.0033 0.0016 'International Tables Vol C Tables 4.2.6.8 and 6.1.1.4'
H H 0.0000 0.0000 'International Tables Vol C Tables 4.2.6.8 and 6.1.1.4'
Cl Cl 0.1484 0.1585 'International Tables Vol C Tables 4.2.6.8 and 6.1.1.4'
In In -0.7276 1.3100 'International Tables Vol C Tables 4.2.6.8 and 6.1.1.4'
N N 0.0061 0.0033 'International Tables Vol C Tables 4.2.6.8 and 6.1.1.4'
O O 0.0106 0.0060 'International Tables Vol C Tables 4.2.6.8 and 6.1.1.4'

loop_
_geom_angle_atom_site_label_1
_geom_angle_atom_site_label_2
_geom_angle_atom_site_label_3
_geom_angle
_geom_angle_site_symmetry_1
_geom_angle_site_symmetry_3
_geom_angle_publ_flag
O1 In1 Cl1 94.24(4) . . ?
O1 In1 O2 167.12(5) . 7_666 ?
O1 In1 O2 105.19(5) . . ?
O1 In1 N1 76.78(5) . . ?
O1 In1 N2 107.18(5) . 7_666 ?
O2 In1 Cl1 98.47(4) 7_666 . ?
O2 In1 Cl1 95.33(4) . . ?
O2 In1 O2 71.65(5) . 7_666 ?
O2 In1 N1 90.84(5) 7_666 . ?
O2 In1 N1 93.77(5) . . ?
O2 In1 N2 145.49(5) . 7_666 ?
O2 In1 N2 74.12(5) 7_666 7_666 ?
N1 In1 Cl1 168.63(4) . . ?
N1 In1 N2 82.33(6) . 7_666 ?
N2 In1 Cl1 93.92(4) 7_666 . ?
C8 O1 In1 115.53(11) . . ?
In1 O2 In1 108.35(5) . 7_666 ?
C18 O2 In1 116.71(11) . 7_666 ?
C18 O2 In1 134.73(11) . . ?
C1 N1 In1 129.56(13) . . ?
C1 N1 C9 119.92(16) . . ?
C9 N1 In1 110.21(11) . . ?
C11 N2 In1 126.90(13) . 7_666 ?
C11 N2 C19 119.55(17) . . ?
C19 N2 In1 113.53(12) . 7_666 ?
N1 C1 H1 118.8 . . ?
N1 C1 C2 122.50(18) . . ?
C2 C1 H1 118.8 . . ?
C1 C2 H2 120.6 . . ?
C3 C2 C1 118.83(18) . . ?
C3 C2 H2 120.6 . . ?
C2 C3 H3 119.6 . . ?
C2 C3 C4 120.71(18) . . ?
C4 C3 H3 119.6 . . ?
C3 C4 C5 124.94(18) . . ?
C3 C4 C9 116.69(18) . . ?
C5 C4 C9 118.37(17) . . ?
C4 C5 H5 120.2 . . ?
C6 C5 C4 119.63(18) . . ?
C6 C5 H5 120.2 . . ?
C5 C6 H6 119.0 . . ?
C5 C6 C7 121.97(19) . . ?
C7 C6 H6 119.0 . . ?
C6 C7 H7 119.1 . . ?
C8 C7 C6 121.78(18) . . ?
C8 C7 H7 119.1 . . ?
O1 C8 C7 123.45(17) . . ?
O1 C8 C9 120.58(17) . . ?
C7 C8 C9 115.97(18) . . ?
N1 C9 C4 121.34(16) . . ?
N1 C9 C8 116.38(16) . . ?
C4 C9 C8 122.27(17) . . ?
N2 C11 H11 118.9 . . ?
N2 C11 C12 122.30(19) . . ?
C12 C11 H11 118.9 . . ?
C11 C12 H12 120.4 . . ?
C13 C12 C11 119.14(19) . . ?
C13 C12 H12 120.4 . . ?
C12 C13 H13 119.8 . . ?
C12 C13 C14 120.39(19) . . ?
C14 C13 H13 119.8 . . ?
C15 C14 C13 123.97(19) . . ?
C19 C14 C13 117.05(18) . . ?
C19 C14 C15 118.98(18) . . ?
C14 C15 H15 120.1 . . ?
C16 C15 C14 119.82(19) . . ?
C16 C15 H15 120.1 . . ?
C15 C16 H16 119.1 . . ?
C15 C16 C17 121.71(18) . . ?
C17 C16 H16 119.1 . . ?
C16 C17 H17 119.8 . . ?
C18 C17 C16 120.33(18) . . ?
C18 C17 H17 119.8 . . ?
O2 C18 C17 123.68(17) . . ?
O2 C18 C19 117.80(16) . . ?
C17 C18 C19 118.52(17) . . ?
N2 C19 C14 121.55(17) . . ?
N2 C19 C18 117.83(16) . . ?
C14 C19 C18 120.61(17) . . ?
H1TA C1T H1TB 109.5 . . ?
H1TA C1T H1TC 109.5 . . ?
H1TB C1T H1TC 109.5 . . ?
C2T C1T H1TA 109.5 . . ?
C2T C1T H1TB 109.5 . . ?
C2T C1T H1TC 109.5 . . ?
C3T C2T C1T 120.60(15) 2_655 . ?
C3T C2T C1T 120.60(15) . . ?
C3T C2T C3T 118.8(3) . 2_655 ?
C2T C3T H3T 119.7 . . ?
C4T C3T C2T 120.6(2) . . ?
C4T C3T H3T 119.7 . . ?
C3T C4T H4T 119.9 . . ?
C3T C4T C5T 120.2(3) . . ?
C5T C4T H4T 119.9 . . ?
C4T C5T C4T 119.5(3) . 2_655 ?
C4T C5T H5T 120.2 2_655 . ?
C4T C5T H5T 120.2 . . ?

loop_
_geom_bond_atom_site_label_1
_geom_bond_atom_site_label_2
_geom_bond_distance
_geom_bond_site_symmetry_2
_geom_bond_publ_flag
In1 Cl1 2.4121(5) . ?
In1 O1 2.1131(13) . ?
In1 O2 2.1933(13) . ?
In1 O2 2.2057(12) 7_666 ?
In1 N1 2.2538(16) . ?
In1 N2 2.2701(16) 7_666 ?
O1 C8 1.292(2) . ?
O2 C18 1.342(2) . ?
N1 C1 1.313(2) . ?
N1 C9 1.370(2) . ?
N2 C11 1.324(3) . ?
N2 C19 1.368(2) . ?
C1 H1 0.9300 . ?
C1 C2 1.400(3) . ?
C2 H2 0.9300 . ?
C2 C3 1.371(3) . ?
C3 H3 0.9300 . ?
C3 C4 1.409(3) . ?
C4 C5 1.418(3) . ?
C4 C9 1.422(3) . ?
C5 H5 0.9300 . ?
C5 C6 1.366(3) . ?
C6 H6 0.9300 . ?
C6 C7 1.411(3) . ?
C7 H7 0.9300 . ?
C7 C8 1.391(3) . ?
C8 C9 1.446(3) . ?
C11 H11 0.9300 . ?
C11 C12 1.404(3) . ?
C12 H12 0.9300 . ?
C12 C13 1.359(3) . ?
C13 H13 0.9300 . ?
C13 C14 1.419(3) . ?
C14 C15 1.412(3) . ?
C14 C19 1.411(3) . ?
C15 H15 0.9300 . ?
C15 C16 1.367(3) . ?
C16 H16 0.9300 . ?
C16 C17 1.410(3) . ?
C17 H17 0.9300 . ?
C17 C18 1.379(3) . ?
C18 C19 1.433(3) . ?
C1T H1TA 0.9600 . ?
C1T H1TB 0.9600 . ?
C1T H1TC 0.9600 . ?
C1T C2T 1.505(5) . ?
C2T C3T 1.383(3) 2_655 ?
C2T C3T 1.383(3) . ?
C3T H3T 0.9300 . ?
C3T C4T 1.369(4) . ?
C4T H4T 0.9300 . ?
C4T C5T 1.380(3) . ?
C5T H5T 0.9300 . ?

loop_
_geom_torsion_atom_site_label_1
_geom_torsion_atom_site_label_2
_geom_torsion_atom_site_label_3
_geom_torsion_atom_site_label_4
_geom_torsion
_geom_torsion_site_symmetry_1
_geom_torsion_site_symmetry_2
_geom_torsion_site_symmetry_3
_geom_torsion_site_symmetry_4
_geom_torsion_publ_flag
In1 O1 C8 C7 175.72(15) . . . . ?
In1 O1 C8 C9 -4.9(2) . . . . ?
In1 O2 C18 C17 -179.15(14) 7_666 . . . ?
In1 O2 C18 C17 -5.1(3) . . . . ?
In1 O2 C18 C19 0.5(2) 7_666 . . . ?
In1 O2 C18 C19 174.48(12) . . . . ?
In1 N1 C1 C2 173.62(14) . . . . ?
In1 N1 C9 C4 -175.15(14) . . . . ?
In1 N1 C9 C8 5.69(19) . . . . ?
In1 N2 C11 C12 -179.67(16) 7_666 . . . ?
In1 N2 C19 C14 -179.78(14) 7_666 . . . ?
In1 N2 C19 C18 1.0(2) 7_666 . . . ?
O1 C8 C9 N1 -1.0(3) . . . . ?
O1 C8 C9 C4 179.89(17) . . . . ?
O2 C18 C19 N2 -1.0(2) . . . . ?
O2 C18 C19 C14 179.78(17) . . . . ?
N1 C1 C2 C3 -0.5(3) . . . . ?
N2 C11 C12 C13 0.4(3) . . . . ?
C1 N1 C9 C4 -1.0(3) . . . . ?
C1 N1 C9 C8 179.84(16) . . . . ?
C1 C2 C3 C4 0.4(3) . . . . ?
C2 C3 C4 C5 178.99(19) . . . . ?
C2 C3 C4 C9 -0.7(3) . . . . ?
C3 C4 C5 C6 -179.26(19) . . . . ?
C3 C4 C9 N1 0.9(3) . . . . ?
C3 C4 C9 C8 -179.95(17) . . . . ?
C4 C5 C6 C7 -0.9(3) . . . . ?
C5 C4 C9 N1 -178.74(17) . . . . ?
C5 C4 C9 C8 0.4(3) . . . . ?
C5 C6 C7 C8 0.6(3) . . . . ?
C6 C7 C8 O1 179.63(18) . . . . ?
C6 C7 C8 C9 0.2(3) . . . . ?
C7 C8 C9 N1 178.50(16) . . . . ?
C7 C8 C9 C4 -0.7(3) . . . . ?
C9 N1 C1 C2 0.7(3) . . . . ?
C9 C4 C5 C6 0.4(3) . . . . ?
C11 N2 C19 C14 2.0(3) . . . . ?
C11 N2 C19 C18 -177.21(17) . . . . ?
C11 C12 C13 C14 0.5(3) . . . . ?
C12 C13 C14 C15 179.0(2) . . . . ?
C12 C13 C14 C19 -0.2(3) . . . . ?
C13 C14 C15 C16 -177.4(2) . . . . ?
C13 C14 C19 N2 -1.0(3) . . . . ?
C13 C14 C19 C18 178.15(19) . . . . ?
C14 C15 C16 C17 -0.8(3) . . . . ?
C15 C14 C19 N2 179.73(19) . . . . ?
C15 C14 C19 C18 -1.1(3) . . . . ?
C15 C16 C17 C18 -1.0(3) . . . . ?
C16 C17 C18 O2 -178.78(17) . . . . ?
C16 C17 C18 C19 1.6(3) . . . . ?
C17 C18 C19 N2 178.61(16) . . . . ?
C17 C18 C19 C14 -0.6(3) . . . . ?
C19 N2 C11 C12 -1.7(3) . . . . ?
C19 C14 C15 C16 1.8(3) . . . . ?
C1T C2T C3T C4T 179.54(16) . . . . ?
C2T C3T C4T C5T 0.9(3) . . . . ?
C3T C2T C3T C4T -0.46(16) 2_655 . . . ?
C3T C4T C5T C4T -0.45(16) . . . 2_655 ?
